data_7713346
loop_
_publ_author_name
'Guo, Li-Xiang'
'Gao, Yao'
'Zhang , Pei'
'Yang, Jianhui'
'Liu, Bin'

_publ_section_title
;
 A Family of Edge-sharing Bi-octahedral Diruthenium(III,III) Compounds
 Containing Ru-Ru Single Bond
;
_journal_name_full 'Dalton Transactions'
_journal_paper_doi 10.1039/D3DT01302B
_journal_year 2023
_chemical_formula_moiety 'C16 H18 Cl2 F6 O10 Ru2'
_chemical_formula_sum 'C16 H18 Cl2 F6 O10 Ru2'
_chemical_formula_weight 757.34
_space_group_crystal_system monoclinic
_space_group_IT_number 14
_space_group_name_Hall '-P 2ybc'
_space_group_name_H-M_alt 'P 1 21/c 1'
_atom_sites_solution_hydrogens difmap
_audit_creation_method SHELXL-2018/3
_audit_update_record
;
2023-06-21 deposited with the CCDC.	2023-06-30 downloaded from the CCDC.
;
_cell_angle_alpha 90
_cell_angle_beta 108.34(5)
_cell_angle_gamma 90
_cell_formula_units_Z 2
_cell_length_a 9.314(15)
_cell_length_b 17.92(3)
_cell_length_c 8.011(15)
_cell_measurement_reflns_used 1998
_cell_measurement_temperature 293(2)
_cell_measurement_theta_max 43.643
_cell_measurement_theta_min 4.404
_cell_volume 1269(4)
_computing_cell_refinement 'Bruker SAINT'
_computing_data_collection 'Bruker APEX2'
_computing_data_reduction 'Bruker SAINT'
_computing_molecular_graphics 'Bruker SHELXTL'
_computing_publication_material 'Bruker SHELXTL'
_computing_structure_refinement 'SHELXL-2018/3 (Sheldrick, 2018)'
_computing_structure_solution 'SHELXT 2014/5 (Sheldrick, 2014)'
_diffrn_ambient_temperature 293(2)
_diffrn_measured_fraction_theta_full 1.000
_diffrn_measured_fraction_theta_max 0.995
_diffrn_measurement_device_type 'Bruker D8 VENTURE'
_diffrn_measurement_method '\f and \w scans'
_diffrn_radiation_type GaK\a
_diffrn_radiation_wavelength 1.34138
_diffrn_reflns_av_R_equivalents 0.1417
_diffrn_reflns_av_unetI/netI 0.1204
_diffrn_reflns_Laue_measured_fraction_full 1.000
_diffrn_reflns_Laue_measured_fraction_max 0.995
_diffrn_reflns_limit_h_max 9
_diffrn_reflns_limit_h_min -11
_diffrn_reflns_limit_k_max 21
_diffrn_reflns_limit_k_min -17
_diffrn_reflns_limit_l_max 9
_diffrn_reflns_limit_l_min -9
_diffrn_reflns_number 11642
_diffrn_reflns_point_group_measured_fraction_full 1.000
_diffrn_reflns_point_group_measured_fraction_max 0.995
_diffrn_reflns_theta_full 53.594
_diffrn_reflns_theta_max 54.849
_diffrn_reflns_theta_min 4.293
_exptl_absorpt_coefficient_mu 8.388
_exptl_absorpt_correction_T_max 0.312
_exptl_absorpt_correction_T_min 0.243
_exptl_absorpt_correction_type multi-scan
_exptl_absorpt_process_details sadabs
_exptl_crystal_colour red-brown
_exptl_crystal_density_diffrn 1.982
_exptl_crystal_description block
_exptl_crystal_F_000 740
_exptl_crystal_size_max 0.320
_exptl_crystal_size_mid 0.300
_exptl_crystal_size_min 0.260
_refine_diff_density_max 1.212
_refine_diff_density_min -1.428
_refine_diff_density_rms 0.194
_refine_ls_extinction_coef 0.0038(6)
_refine_ls_extinction_expression Fc^*^=kFc[1+0.001xFc^2^\l^3^/sin(2\q)]^-1/4^
_refine_ls_extinction_method 'SHELXL-2018/3 (Sheldrick 2018)'
_refine_ls_goodness_of_fit_ref 1.083
_refine_ls_hydrogen_treatment constr
_refine_ls_matrix_type full
_refine_ls_number_parameters 164
_refine_ls_number_reflns 2398
_refine_ls_number_restraints 0
_refine_ls_restrained_S_all 1.083
_refine_ls_R_factor_all 0.1567
_refine_ls_R_factor_gt 0.0740
_refine_ls_shift/su_max 0.000
_refine_ls_shift/su_mean 0.000
_refine_ls_structure_factor_coef Fsqd
_refine_ls_weighting_details 'w=1/[\s^2^(Fo^2^)+(0.1104P)^2^+1.0000P] where P=(Fo^2^+2Fc^2^)/3'
_refine_ls_weighting_scheme calc
_refine_ls_wR_factor_gt 0.1919
_refine_ls_wR_factor_ref 0.2295
_reflns_Friedel_coverage 0.000
_reflns_number_gt 1262
_reflns_number_total 2398
_reflns_threshold_expression 'I > 2\s(I)'
_cod_data_source_file d3dt01302b2.cif
_cod_data_source_block 6_0m_a
_cod_original_sg_symbol_H-M 'P 21/c'
_cod_database_code 7713346
_shelx_shelxl_version_number 2018/3
_shelx_space_group_comment
;
The symmetry employed for this shelxl refinement is uniquely defined
by the following loop, which should always be used as a source of
symmetry information in preference to the above space-group names.
They are only intended as comments.
;
_shelx_estimated_absorpt_t_min 0.174
_shelx_estimated_absorpt_t_max 0.219

loop_
_space_group_symop_operation_xyz
'x, y, z'
'-x, y+1/2, -z+1/2'
'-x, -y, -z'
'x, -y-1/2, z-1/2'

loop_
_atom_site_label
_atom_site_type_symbol
_atom_site_fract_x
_atom_site_fract_y
_atom_site_fract_z
_atom_site_U_iso_or_equiv
_atom_site_adp_type
_atom_site_occupancy
_atom_site_site_symmetry_order
_atom_site_calc_flag
_atom_site_refinement_flags_posn
_atom_site_refinement_flags_adp
_atom_site_refinement_flags_occupancy
_atom_site_disorder_assembly
_atom_site_disorder_group
Ru1 Ru 0.53369(10) 0.43442(4) 0.97557(13) 0.0523(5) Uani 1 1 d . . . . .
O1 O 0.6423(8) 0.5279(4) 0.9516(10) 0.055(2) Uani 1 1 d . . . . .
O2 O 0.4199(10) 0.4515(4) 0.7096(11) 0.062(2) Uani 1 1 d . . . . .
O3 O 0.3548(10) 0.5718(4) 0.7528(12) 0.061(2) Uani 1 1 d . . . . .
O4 O 0.7117(9) 0.3834(4) 0.9257(11) 0.061(2) Uani 1 1 d . . . . .
O5 O 0.4315(9) 0.3323(4) 0.9663(11) 0.058(2) Uani 1 1 d . . . . .
C1 C 0.8002(16) 0.5428(7) 1.058(2) 0.079(4) Uani 1 1 d . . . . .
H1A H 0.831281 0.590426 1.026381 0.118 Uiso 1 1 d R U . . .
H1B H 0.806991 0.543186 1.180001 0.118 Uiso 1 1 d R U . . .
H1C H 0.864961 0.504536 1.037731 0.118 Uiso 1 1 d R U . . .
C2 C 0.3528(15) 0.5153(7) 0.6577(18) 0.065(3) Uani 1 1 d . . . . .
C3 C 0.262(2) 0.5250(9) 0.463(2) 0.104(5) Uani 1 1 d . . . . .
H3A H 0.331706 0.522998 0.396667 0.124 Uiso 1 1 d R U . . .
H3B H 0.212646 0.572678 0.443277 0.124 Uiso 1 1 d R U . . .
C4 C 0.3594(16) 0.2063(7) 0.905(2) 0.089(5) Uani 1 1 d . . . . .
H4A H 0.269863 0.224203 0.926673 0.134 Uiso 1 1 d R U . . .
H4B H 0.333293 0.186823 0.787383 0.134 Uiso 1 1 d R U . . .
H4C H 0.404643 0.167583 0.987393 0.134 Uiso 1 1 d R U . . .
C5 C 0.4727(14) 0.2704(6) 0.9248(16) 0.055(3) Uani 1 1 d . . . . .
C6 C 0.6162(15) 0.2574(6) 0.8972(17) 0.064(4) Uani 1 1 d . . . . .
H6A H 0.639746 0.207175 0.873473 0.077 Uiso 1 1 d R U . . .
C7 C 0.7253(13) 0.3126(6) 0.9045(16) 0.055(3) Uani 1 1 d . . . . .
C8 C 0.8751(17) 0.2896(6) 0.886(2) 0.065(4) Uani 1 1 d . . . . .
Cl1 Cl 0.1250(6) 0.4503(3) 0.3893(6) 0.1127(16) Uani 1 1 d . . . . .
F1 F 0.8955(11) 0.2171(5) 0.8634(14) 0.121(3) Uani 1 1 d . . . . .
F2 F 0.9902(11) 0.3108(6) 1.0373(14) 0.121(3) Uani 1 1 d . . . . .
F3 F 0.9104(12) 0.3278(5) 0.7579(15) 0.120(3) Uani 1 1 d . . . . .

loop_
_atom_site_aniso_label
_atom_site_aniso_U_11
_atom_site_aniso_U_22
_atom_site_aniso_U_33
_atom_site_aniso_U_23
_atom_site_aniso_U_13
_atom_site_aniso_U_12
Ru1 0.0631(7) 0.0323(6) 0.0626(8) 0.0025(4) 0.0216(5) -0.0004(4)
O1 0.053(5) 0.042(4) 0.068(6) 0.002(4) 0.017(4) 0.001(4)
O2 0.082(6) 0.046(4) 0.062(6) 0.003(4) 0.026(5) -0.003(4)
O3 0.070(6) 0.041(4) 0.072(6) -0.001(4) 0.021(5) -0.003(4)
O4 0.073(5) 0.034(4) 0.085(6) -0.006(4) 0.035(5) -0.003(4)
O5 0.063(5) 0.042(4) 0.070(6) 0.006(4) 0.020(4) -0.002(4)
C1 0.068(9) 0.065(9) 0.108(13) -0.006(8) 0.036(9) -0.010(7)
C2 0.081(9) 0.048(7) 0.059(10) 0.008(7) 0.013(7) -0.008(7)
C3 0.161(16) 0.073(10) 0.079(13) -0.001(9) 0.040(12) -0.005(11)
C4 0.090(10) 0.042(7) 0.128(14) -0.005(8) 0.024(10) -0.027(7)
C5 0.073(8) 0.038(6) 0.050(8) 0.004(5) 0.012(6) 0.003(6)
C6 0.086(10) 0.037(6) 0.073(10) 0.003(6) 0.030(8) -0.004(6)
C7 0.066(8) 0.043(7) 0.055(8) 0.006(6) 0.021(6) 0.011(6)
C8 0.087(10) 0.038(7) 0.070(10) -0.005(7) 0.024(8) 0.004(6)
Cl1 0.100(3) 0.123(4) 0.096(3) -0.017(3) 0.003(3) 0.018(3)
F1 0.133(8) 0.076(6) 0.165(10) -0.013(6) 0.064(7) 0.007(6)
F2 0.100(7) 0.125(9) 0.137(10) -0.007(7) 0.036(7) 0.008(6)
F3 0.138(8) 0.097(7) 0.148(9) 0.022(6) 0.077(7) 0.011(6)

loop_
_atom_type_symbol
_atom_type_description
_atom_type_scat_dispersion_real
_atom_type_scat_dispersion_imag
_atom_type_scat_source
C C 0.0137 0.0067 'International Tables Vol C Tables 4.2.6.8 and 6.1.1.4'
H H 0.0000 0.0000 'International Tables Vol C Tables 4.2.6.8 and 6.1.1.4'
Cl Cl 0.3281 0.5435 'International Tables Vol C Tables 4.2.6.8 and 6.1.1.4'
F F 0.0583 0.0400 'International Tables Vol C Tables 4.2.6.8 and 6.1.1.4'
O O 0.0389 0.0241 'International Tables Vol C Tables 4.2.6.8 and 6.1.1.4'
Ru Ru -0.0760 2.5955 'International Tables Vol C Tables 4.2.6.8 and 6.1.1.4'

loop_
_geom_angle_atom_site_label_1
_geom_angle_atom_site_label_2
_geom_angle_atom_site_label_3
_geom_angle
_geom_angle_site_symmetry_1
_geom_angle_site_symmetry_3
_geom_angle_publ_flag
O1 Ru1 O1 103.2(3) . 3_667 ?
O1 Ru1 O4 83.6(3) . . ?
O1 Ru1 O4 171.6(3) 3_667 . ?
O1 Ru1 O5 170.8(3) . . ?
O1 Ru1 O5 84.2(3) 3_667 . ?
O4 Ru1 O5 89.4(3) . . ?
O1 Ru1 O2 83.6(3) . . ?
O1 Ru1 O2 92.8(4) 3_667 . ?
O4 Ru1 O2 92.8(4) . . ?
O5 Ru1 O2 90.7(3) . . ?
O1 Ru1 O3 92.5(3) . 3_667 ?
O1 Ru1 O3 84.3(3) 3_667 3_667 ?
O4 Ru1 O3 90.7(3) . 3_667 ?
O5 Ru1 O3 93.6(3) . 3_667 ?
O2 Ru1 O3 174.5(3) . 3_667 ?
O1 Ru1 Ru1 52.0(2) . 3_667 ?
O1 Ru1 Ru1 51.2(2) 3_667 3_667 ?
O4 Ru1 Ru1 135.5(2) . 3_667 ?
O5 Ru1 Ru1 135.1(2) . 3_667 ?
O2 Ru1 Ru1 87.1(2) . 3_667 ?
O3 Ru1 Ru1 87.4(2) 3_667 3_667 ?
C1 O1 Ru1 122.7(7) . . ?
C1 O1 Ru1 121.7(7) . 3_667 ?
Ru1 O1 Ru1 76.8(3) . 3_667 ?
C2 O2 Ru1 119.5(8) . . ?
C2 O3 Ru1 119.4(8) . 3_667 ?
C7 O4 Ru1 125.8(7) . . ?
C5 O5 Ru1 128.4(8) . . ?
O1 C1 H1A 109.8 . . ?
O1 C1 H1B 108.9 . . ?
H1A C1 H1B 109.5 . . ?
O1 C1 H1C 109.8 . . ?
H1A C1 H1C 109.5 . . ?
H1B C1 H1C 109.5 . . ?
O3 C2 O2 126.5(12) . . ?
O3 C2 C3 114.9(11) . . ?
O2 C2 C3 118.6(12) . . ?
C2 C3 Cl1 110.7(10) . . ?
C2 C3 H3A 107.9 . . ?
Cl1 C3 H3A 108.7 . . ?
C2 C3 H3B 110.6 . . ?
Cl1 C3 H3B 110.5 . . ?
H3A C3 H3B 108.3 . . ?
C5 C4 H4A 109.9 . . ?
C5 C4 H4B 109.2 . . ?
H4A C4 H4B 109.5 . . ?
C5 C4 H4C 109.3 . . ?
H4A C4 H4C 109.5 . . ?
H4B C4 H4C 109.5 . . ?
O5 C5 C6 124.1(11) . . ?
O5 C5 C4 115.6(11) . . ?
C6 C5 C4 120.3(11) . . ?
C7 C6 C5 125.0(11) . . ?
C7 C6 H6A 117.5 . . ?
C5 C6 H6A 117.5 . . ?
O4 C7 C6 126.6(11) . . ?
O4 C7 C8 114.5(10) . . ?
C6 C7 C8 118.9(10) . . ?
F1 C8 F3 107.8(11) . . ?
F1 C8 F2 106.3(12) . . ?
F3 C8 F2 102.5(12) . . ?
F1 C8 C7 117.2(12) . . ?
F3 C8 C7 112.8(11) . . ?
F2 C8 C7 109.0(11) . . ?

loop_
_geom_bond_atom_site_label_1
_geom_bond_atom_site_label_2
_geom_bond_distance
_geom_bond_site_symmetry_2
_geom_bond_publ_flag
Ru1 O1 1.996(8) . ?
Ru1 O1 2.021(8) 3_667 ?
Ru1 O4 2.040(8) . ?
Ru1 O5 2.053(8) . ?
Ru1 O2 2.082(9) . ?
Ru1 O3 2.098(10) 3_667 ?
Ru1 Ru1 2.495(4) 3_667 ?
O1 C1 1.474(15) . ?
O2 C2 1.306(14) . ?
O3 C2 1.264(14) . ?
O4 C7 1.292(13) . ?
O5 C5 1.253(13) . ?
C1 H1A 0.9601 . ?
C1 H1B 0.9600 . ?
C1 H1C 0.9599 . ?
C2 C3 1.532(19) . ?
C3 Cl1 1.816(17) . ?
C3 H3A 0.9600 . ?
C3 H3B 0.9600 . ?
C4 C5 1.533(16) . ?
C4 H4A 0.9599 . ?
C4 H4B 0.9601 . ?
C4 H4C 0.9601 . ?
C5 C6 1.440(16) . ?
C6 C7 1.406(15) . ?
C6 H6A 0.9601 . ?
C7 C8 1.505(17) . ?
C8 F1 1.333(13) . ?
C8 F3 1.360(15) . ?
C8 F2 1.393(15) . ?
